data_4075162
loop_
_publ_author_name
'Herrmann, Wolfgang A.'
'Sch\"utz, Jan'
'Frey, Guido D.'
'Herdtweck, Eberhardt'

_publ_section_title
;
 N-Heterocyclic Carbenes:&#x00A0; Synthesis, Structures, and Electronic
 Ligand Properties&#x2020;,&#x2021;
;
_journal_issue 10
_journal_name_full Organometallics
_journal_page_first 2437
_journal_paper_doi 10.1021/om0600801
_journal_volume 25
_journal_year 2006
_chemical_formula_moiety 'C17 H24 I N4 O2 Rh'
_chemical_formula_sum 'C17 H24 I N4 O2 Rh'
_chemical_formula_weight 546.21
_chemical_name_systematic ?
_space_group_IT_number 14
_symmetry_cell_setting monoclinic
_symmetry_Int_Tables_number 14
_symmetry_space_group_name_Hall '-P 2ybc'
_symmetry_space_group_name_H-M 'P 1 21/c 1'
_atom_sites_solution_hydrogens geom
_atom_sites_solution_primary direct
_atom_sites_solution_secondary difmap
_cell_angle_alpha 90
_cell_angle_beta 95.6384(3)
_cell_angle_gamma 90
_cell_formula_units_Z 4
_cell_length_a 11.5467(1)
_cell_length_b 12.0211(1)
_cell_length_c 13.7354(1)
_cell_measurement_reflns_used 3672
_cell_measurement_temperature 123(1)
_cell_measurement_theta_max 25.38
_cell_measurement_theta_min 1.77
_cell_volume 1897.30(3)
_computing_cell_refinement 'DENZO (Nonius, 2001b)'
_computing_data_collection 'Kappa-CCD Control Software (Nonius, 2001a)'
_computing_data_reduction 'DENZO (Nonius, 2001b)'
_computing_molecular_graphics 'PLATON (Spek, 2001)'
_computing_publication_material 'PLATON (Spek, 2001)'
_computing_structure_refinement 'SHELXL97 (Sheldrick, 1998)'
_computing_structure_solution 'SIR92 (Altomare, 1994)'
_diffrn_ambient_temperature 123(1)
_diffrn_detector ' CCD plate '
_diffrn_detector_area_resol_mean 18
_diffrn_measured_fraction_theta_full 0.999
_diffrn_measured_fraction_theta_max 0.999
_diffrn_measurement_device ' \k-geometry diffractometer '
_diffrn_measurement_device_type ' Nonius \k-CCD diffractometer'
_diffrn_measurement_method ' phi- and omega-rotation '
_diffrn_radiation_monochromator graphite
_diffrn_radiation_source 'NONIUS FR 591 rotating anode'
_diffrn_radiation_type 'Mo K\a'
_diffrn_radiation_wavelength 0.71073
_diffrn_reflns_av_R_equivalents 0.051
_diffrn_reflns_av_sigmaI/netI 0.0139
_diffrn_reflns_limit_h_max 13
_diffrn_reflns_limit_h_min -13
_diffrn_reflns_limit_k_max 14
_diffrn_reflns_limit_k_min -14
_diffrn_reflns_limit_l_max 16
_diffrn_reflns_limit_l_min -16
_diffrn_reflns_number 44339
_diffrn_reflns_theta_full 25.38
_diffrn_reflns_theta_max 25.38
_diffrn_reflns_theta_min 1.77
_diffrn_standards_decay_% 0
_exptl_absorpt_coefficient_mu 2.545
_exptl_absorpt_correction_T_max 0.626
_exptl_absorpt_correction_T_min 0.305
_exptl_absorpt_correction_type multi-scan
_exptl_absorpt_process_details '(applied during the scaling procedure; Nonius, 2001b)'
_exptl_crystal_colour 'pale yellow'
_exptl_crystal_density_diffrn 1.912
_exptl_crystal_density_meas ?
_exptl_crystal_density_method none
_exptl_crystal_description plate
_exptl_crystal_F_000 1072
_exptl_crystal_size_max 0.51
_exptl_crystal_size_mid 0.48
_exptl_crystal_size_min 0.18
_refine_diff_density_max 0.536
_refine_diff_density_min -0.553
_refine_diff_density_rms 0.086
_refine_ls_extinction_method none
_refine_ls_goodness_of_fit_ref 1.054
_refine_ls_hydrogen_treatment constr
_refine_ls_matrix_type full
_refine_ls_number_parameters 230
_refine_ls_number_reflns 3490
_refine_ls_number_restraints 0
_refine_ls_restrained_S_all 1.054
_refine_ls_R_factor_all 0.0245
_refine_ls_R_factor_gt 0.0225
_refine_ls_shift/su_max 0.001
_refine_ls_shift/su_mean 0.000
_refine_ls_structure_factor_coef Fsqd
_refine_ls_weighting_details 'w=1/[\s^2^(Fo^2^)+(Fo^2^)+(0.0277P)^2^+4.1863P] where P=(Fo^2^+2Fc^2^)/3'
_refine_ls_weighting_scheme sigma
_refine_ls_wR_factor_gt 0.0559
_refine_ls_wR_factor_ref 0.0569
_reflns_number_gt 3280
_reflns_number_total 3490
_reflns_threshold_expression I>2\s(I)
_cod_data_source_file om0600801si20060125_122752.cif
_cod_data_source_block JSCI-4386-123
_cod_depositor_comments
;
The following automatic conversions were performed:

'_symmetry_cell_setting' value 'Monoclinic' changed to 'monoclinic'
according to /home/saulius/struct/CIF-dictionaries/cif_core.dic
dictionary named 'cif_core.dic' version 2.4.1 from 2010-06-29.

Automatic conversion script
Id: cif_fix_values 1715 2011-07-08 13:25:40Z adriana 

The following automatic conversions were performed:

'_exptl_crystal_density_meas' value 'none' was changed to '?' - the
value is perceived as not measured.

Automatic conversion script
Id: cif_fix_values 3008 2015-01-20 13:52:24Z robertas 
;
_cod_original_sg_symbol_H-M 'P 21/c'
_cod_database_code 4075162

loop_
_symmetry_equiv_pos_as_xyz
x,y,z
-x,1/2+y,1/2-z
-x,-y,-z
x,1/2-y,1/2+z

loop_
_atom_site_aniso_label
_atom_site_aniso_U_11
_atom_site_aniso_U_22
_atom_site_aniso_U_33
_atom_site_aniso_U_23
_atom_site_aniso_U_13
_atom_site_aniso_U_12
I 0.0227(1) 0.0285(1) 0.0148(1) 0.0004(1) 0.0020(1) 0.0000(1)
Rh 0.0208(1) 0.0226(1) 0.0124(1) -0.0016(1) 0.0032(1) 0.0033(1)
O2 0.0334(14) 0.0621(18) 0.0322(14) 0.0040(12) 0.0158(11) 0.0119(12)
O6 0.0460(14) 0.0289(13) 0.0302(13) -0.0095(10) 0.0023(11) 0.0049(11)
N1 0.0282(14) 0.0370(15) 0.0173(12) -0.0005(11) 0.0031(10) 0.0146(12)
N3 0.0208(13) 0.0351(15) 0.0215(13) 0.0038(11) 0.0044(10) 0.0051(11)
N7 0.0210(12) 0.0233(13) 0.0157(12) -0.0005(10) 0.0031(9) 0.0036(10)
N9 0.0204(13) 0.0239(13) 0.0153(12) -0.0009(10) 0.0023(10) 0.0020(10)
C1 0.051(2) 0.046(2) 0.0220(17) -0.0016(15) 0.0082(15) 0.0243(18)
C2 0.0265(17) 0.045(2) 0.0216(16) 0.0076(14) 0.0060(13) 0.0182(15)
C3 0.0256(17) 0.045(2) 0.040(2) 0.0045(17) 0.0101(15) -0.0023(15)
C4 0.0212(15) 0.0287(16) 0.0149(14) 0.0047(12) 0.0025(11) 0.0075(12)
C5 0.0224(15) 0.0254(16) 0.0143(14) -0.0006(12) 0.0025(11) 0.0064(12)
C6 0.0299(16) 0.0293(17) 0.0161(15) 0.0003(12) -0.0004(12) 0.0130(14)
C7 0.0268(16) 0.0311(17) 0.0259(16) -0.0031(13) 0.0052(13) -0.0048(13)
C8 0.0226(15) 0.0241(15) 0.0121(13) 0.0015(11) -0.0011(11) 0.0038(12)
C9 0.0317(17) 0.0296(17) 0.0262(17) -0.0045(14) 0.0048(14) -0.0064(14)
C10 0.0395(19) 0.0340(18) 0.0212(16) 0.0072(14) 0.0110(14) 0.0168(15)
C11 0.0312(18) 0.053(2) 0.0255(17) 0.0098(16) -0.0009(14) 0.0105(17)
C12 0.023(2) 0.186(7) 0.043(3) 0.044(3) -0.0054(18) -0.005(3)
C13 0.0258(17) 0.050(2) 0.047(2) -0.0173(18) 0.0081(16) 0.0000(16)
C14 0.0267(16) 0.0270(16) 0.0271(17) -0.0060(13) 0.0116(13) 0.0037(13)
C15 0.0280(16) 0.0278(16) 0.0159(14) -0.0053(12) 0.0056(12) 0.0073(13)
C16 0.061(2) 0.0269(18) 0.0264(18) -0.0040(14) 0.0025(16) 0.0033(17)
C17 0.152(5) 0.034(2) 0.044(3) 0.0156(19) 0.055(3) 0.035(3)

loop_
_atom_site_label
_atom_site_type_symbol
_atom_site_thermal_displace_type
_atom_site_fract_x
_atom_site_fract_y
_atom_site_fract_z
_atom_site_occupancy
_atom_site_U_iso_or_equiv
_atom_site_calc_flag
_atom_site_refinement_flags
I I Uani 0.25874(2) 0.14036(2) 0.33608(1) 1.000 0.0220(1) . .
Rh Rh Uani 0.14853(2) 0.25922(2) 0.19070(2) 1.000 0.0185(1) . .
O2 O Uani 0.5956(2) 0.1315(2) -0.17305(19) 1.000 0.0417(9) . .
O6 O Uani 0.2902(2) -0.0833(2) -0.09829(17) 1.000 0.0351(8) . .
N1 N Uani 0.4428(2) 0.0260(2) -0.13496(18) 1.000 0.0274(8) . .
N3 N Uani 0.4973(2) 0.1907(2) -0.04691(19) 1.000 0.0257(8) . .
N7 N Uani 0.2437(2) 0.0967(2) 0.05034(17) 1.000 0.0199(7) . .
N9 N Uani 0.3572(2) 0.2400(2) 0.07270(17) 1.000 0.0198(7) . .
C1 C Uani 0.4667(3) -0.0527(3) -0.2119(2) 1.000 0.0394(11) . .
C2 C Uani 0.5166(3) 0.1171(3) -0.1218(2) 1.000 0.0308(10) . .
C3 C Uani 0.5761(3) 0.2862(3) -0.0316(3) 1.000 0.0364(11) . .
C4 C Uani 0.4023(3) 0.1737(3) 0.0039(2) 1.000 0.0216(9) . .
C5 C Uani 0.3326(3) 0.0839(3) -0.0101(2) 1.000 0.0207(9) . .
C6 C Uani 0.3485(3) 0.0007(3) -0.0818(2) 1.000 0.0253(9) . .
C7 C Uani 0.1534(3) 0.0142(3) 0.0633(2) 1.000 0.0278(9) . .
C8 C Uani 0.2564(3) 0.1925(2) 0.1002(2) 1.000 0.0198(8) . .
C9 C Uani 0.4007(3) 0.3451(3) 0.1151(2) 1.000 0.0290(10) . .
C10 C Uani 0.1031(3) 0.3881(3) 0.0877(2) 1.000 0.0310(10) . .
C11 C Uani 0.0253(3) 0.3009(3) 0.0710(3) 1.000 0.0368(11) . .
C12 C Uani -0.0971(4) 0.2999(7) 0.0993(3) 1.000 0.085(3) . .
C13 C Uani -0.1130(3) 0.3048(3) 0.2032(3) 1.000 0.0406(11) . .
C14 C Uani -0.0051(3) 0.2962(3) 0.2732(2) 1.000 0.0263(9) . .
C15 C Uani 0.0748(3) 0.3796(3) 0.2904(2) 1.000 0.0237(9) . .
C16 C Uani 0.0666(4) 0.4921(3) 0.2417(3) 1.000 0.0382(11) . .
C17 C Uani 0.0739(6) 0.4949(4) 0.1368(3) 1.000 0.074(2) . .
H11 H Uiso 0.44900 -0.12840 -0.19140 1.000 0.0590 calc R
H12 H Uiso 0.54890 -0.04790 -0.22340 1.000 0.0590 calc R
H13 H Uiso 0.41800 -0.03440 -0.27230 1.000 0.0590 calc R
H31 H Uiso 0.64200 0.27660 -0.07070 1.000 0.0550 calc R
H32 H Uiso 0.60480 0.29120 0.03780 1.000 0.0550 calc R
H33 H Uiso 0.53420 0.35450 -0.05170 1.000 0.0550 calc R
H71 H Uiso 0.11950 -0.01170 -0.00090 1.000 0.0420 calc R
H72 H Uiso 0.09250 0.04810 0.09850 1.000 0.0420 calc R
H73 H Uiso 0.18770 -0.04890 0.10090 1.000 0.0420 calc R
H91 H Uiso 0.34940 0.37050 0.16340 1.000 0.0440 calc R
H92 H Uiso 0.40220 0.40090 0.06330 1.000 0.0440 calc R
H93 H Uiso 0.47950 0.33430 0.14720 1.000 0.0440 calc R
H101 H Uiso 0.17880 0.38000 0.06710 1.000 0.0370 calc R
H111 H Uiso 0.05130 0.23670 0.03910 1.000 0.0440 calc R
H121 H Uiso -0.13900 0.36380 0.06680 1.000 0.1010 calc R
H122 H Uiso -0.13550 0.23140 0.07220 1.000 0.1010 calc R
H131 H Uiso -0.16640 0.24400 0.21800 1.000 0.0480 calc R
H132 H Uiso -0.15210 0.37590 0.21590 1.000 0.0480 calc R
H141 H Uiso 0.00860 0.22830 0.30790 1.000 0.0320 calc R
H151 H Uiso 0.14020 0.36560 0.33630 1.000 0.0280 calc R
H161 H Uiso -0.00820 0.52640 0.25500 1.000 0.0460 calc R
H162 H Uiso 0.12960 0.53950 0.27330 1.000 0.0460 calc R
H171 H Uiso 0.13330 0.55090 0.12350 1.000 0.0880 calc R
H172 H Uiso -0.00170 0.52170 0.10520 1.000 0.0880 calc R

loop_
_atom_type_symbol
_atom_type_description
_atom_type_scat_dispersion_real
_atom_type_scat_dispersion_imag
_atom_type_scat_source
Rh Rh -1.1178 0.9187 'International Tables Vol C Tables 4.2.6.8 and 6.1.1.4'
O O 0.0106 0.0060 'International Tables Vol C Tables 4.2.6.8 and 6.1.1.4'
N N 0.0061 0.0033 'International Tables Vol C Tables 4.2.6.8 and 6.1.1.4'
I I -0.4742 1.8119 'International Tables Vol C Tables 4.2.6.8 and 6.1.1.4'
H H 0.0000 0.0000 'International Tables Vol C Tables 4.2.6.8 and 6.1.1.4'
C C 0.0033 0.0016 'International Tables Vol C Tables 4.2.6.8 and 6.1.1.4'

loop_
_geom_angle_atom_site_label_1
_geom_angle_atom_site_label_2
_geom_angle_atom_site_label_3
_geom_angle
_geom_angle_publ_flag
I Rh C8 88.30(8) yes
I Rh C10 162.45(9) yes
I Rh C11 159.53(10) yes
I Rh C14 94.05(8) yes
I Rh C15 94.07(8) yes
C8 Rh C10 90.38(11) yes
C8 Rh C11 91.38(13) yes
C8 Rh C14 163.88(12) yes
C8 Rh C15 160.07(12) yes
C10 Rh C11 37.99(13) yes
C10 Rh C14 92.07(12) yes
C10 Rh C15 81.44(12) yes
C11 Rh C14 80.88(13) yes
C11 Rh C15 93.17(13) yes
C14 Rh C15 35.70(13) yes
C1 N1 C2 116.5(2) yes
C1 N1 C6 116.5(3) yes
C2 N1 C6 127.0(3) yes
C2 N3 C3 117.5(3) yes
C2 N3 C4 118.4(3) yes
C3 N3 C4 124.0(3) yes
C5 N7 C7 125.1(3) yes
C5 N7 C8 110.5(3) yes
C7 N7 C8 124.3(3) yes
C4 N9 C8 109.5(2) yes
C4 N9 C9 129.5(3) yes
C8 N9 C9 121.0(2) yes
O2 C2 N1 121.5(3) yes
O2 C2 N3 121.4(3) yes
N1 C2 N3 117.2(3) yes
N3 C4 N9 129.6(3) yes
N3 C4 C5 122.8(3) yes
N9 C4 C5 107.5(3) yes
N7 C5 C4 106.9(3) yes
N7 C5 C6 129.9(3) yes
C4 C5 C6 122.9(3) no
O6 C6 N1 121.6(3) yes
O6 C6 C5 126.9(3) yes
N1 C6 C5 111.5(3) yes
Rh C8 N7 128.0(2) yes
Rh C8 N9 126.41(18) yes
N7 C8 N9 105.6(2) yes
Rh C10 C11 70.9(2) yes
Rh C10 C17 112.0(2) yes
C11 C10 C17 123.4(4) no
Rh C11 C10 71.1(2) yes
Rh C11 C12 111.9(3) yes
C10 C11 C12 125.1(4) no
C11 C12 C13 117.7(4) no
C12 C13 C14 116.6(3) no
Rh C14 C13 109.8(2) yes
Rh C14 C15 71.3(2) yes
C13 C14 C15 124.3(3) no
Rh C15 C14 73.1(2) yes
Rh C15 C16 108.8(2) yes
C14 C15 C16 124.7(3) no
C15 C16 C17 117.0(3) no
C10 C17 C16 117.6(4) no
N1 C1 H11 109.45 no
N1 C1 H12 109.43 no
N1 C1 H13 109.42 no
H11 C1 H12 109.51 no
H11 C1 H13 109.45 no
H12 C1 H13 109.56 no
N3 C3 H31 109.46 no
N3 C3 H32 109.46 no
N3 C3 H33 109.48 no
H31 C3 H32 109.49 no
H31 C3 H33 109.45 no
H32 C3 H33 109.48 no
N7 C7 H71 109.42 no
N7 C7 H72 109.43 no
N7 C7 H73 109.47 no
H71 C7 H72 109.48 no
H71 C7 H73 109.49 no
H72 C7 H73 109.54 no
N9 C9 H91 109.42 no
N9 C9 H92 109.45 no
N9 C9 H93 109.44 no
H91 C9 H92 109.47 no
H91 C9 H93 109.44 no
H92 C9 H93 109.62 no
Rh C10 H101 87.10 no
C11 C10 H101 118.30 no
C17 C10 H101 118.33 no
Rh C11 H111 86.99 no
C10 C11 H111 117.50 no
C12 C11 H111 117.42 no
C11 C12 H121 107.91 no
C11 C12 H122 107.89 no
C13 C12 H121 107.88 no
C13 C12 H122 107.86 no
H121 C12 H122 107.14 no
C12 C13 H131 108.18 no
C12 C13 H132 108.11 no
C14 C13 H131 108.19 no
C14 C13 H132 108.11 no
H131 C13 H132 107.28 no
Rh C14 H141 88.98 no
C13 C14 H141 117.85 no
C15 C14 H141 117.83 no
Rh C15 H151 88.04 no
C14 C15 H151 117.62 no
C16 C15 H151 117.68 no
C15 C16 H161 108.03 no
C15 C16 H162 108.08 no
C17 C16 H161 108.07 no
C17 C16 H162 108.05 no
H161 C16 H162 107.22 no
C10 C17 H171 107.92 no
C10 C17 H172 107.95 no
C16 C17 H171 107.91 no
C16 C17 H172 107.94 no
H171 C17 H172 107.14 no

loop_
_geom_bond_atom_site_label_1
_geom_bond_atom_site_label_2
_geom_bond_distance
_geom_bond_publ_flag
I Rh 2.6738(3) yes
Rh C8 2.011(3) yes
Rh C10 2.129(3) yes
Rh C11 2.126(4) yes
Rh C14 2.241(3) yes
Rh C15 2.219(3) yes
O2 C2 1.218(4) yes
O6 C6 1.222(4) yes
N1 C1 1.465(4) yes
N1 C2 1.389(4) yes
N1 C6 1.403(4) yes
N3 C2 1.391(4) yes
N3 C3 1.467(4) yes
N3 C4 1.372(4) yes
N7 C5 1.391(4) yes
N7 C7 1.463(4) yes
N7 C8 1.341(3) yes
N9 C4 1.377(4) yes
N9 C8 1.382(4) yes
N9 C9 1.460(4) yes
C4 C5 1.349(5) no
C5 C6 1.428(5) no
C10 C11 1.385(5) no
C10 C17 1.504(6) no
C11 C12 1.502(6) no
C12 C13 1.458(6) no
C13 C14 1.501(5) no
C14 C15 1.367(5) no
C15 C16 1.508(5) no
C16 C17 1.452(6) no
C1 H11 0.9800 no
C1 H12 0.9791 no
C1 H13 0.9804 no
C3 H31 0.9803 no
C3 H32 0.9798 no
C3 H33 0.9789 no
C7 H71 0.9798 no
C7 H72 0.9804 no
C7 H73 0.9792 no
C9 H91 0.9805 no
C9 H92 0.9792 no
C9 H93 0.9800 no
C10 H101 0.9498 no
C11 H111 0.9506 no
C12 H121 0.9904 no
C12 H122 0.9903 no
C13 H131 0.9901 no
C13 H132 0.9901 no
C14 H141 0.9506 no
C15 H151 0.9500 no
C16 H161 0.9901 no
C16 H162 0.9900 no
C17 H171 0.9908 no
C17 H172 0.9898 no
